data_7712738
loop_
_publ_author_name
'Wang, Yu'
'Shen, Yaoguo'
'Huang, Weiqi'
'Zhao, Sangen'

_publ_section_title
;
 C10H6NO2Cd(NO3)&#x2219;2H2O: A Birefringent Crystal with Enlarged
 Band-Gap derived from the Covalent Edge-Sharing Connection
;
_journal_name_full 'Dalton Transactions'
_journal_paper_doi 10.1039/D3DT00688C
_journal_year 2023
_chemical_formula_moiety 'C10 H10 Cd N2 O7'
_chemical_formula_sum 'C10 H10 Cd N2 O7'
_chemical_formula_weight 382.60
_space_group_crystal_system monoclinic
_space_group_IT_number 14
_space_group_name_Hall '-P 2yn'
_space_group_name_H-M_alt 'P 1 21/n 1'
_atom_sites_solution_hydrogens mixed
_audit_creation_method SHELXL-2018/3
_audit_update_record
;
2022-12-13 deposited with the CCDC.	2023-04-04 downloaded from the CCDC.
;
_cell_angle_alpha 90
_cell_angle_beta 114.729(7)
_cell_angle_gamma 90
_cell_formula_units_Z 4
_cell_length_a 11.9513(6)
_cell_length_b 8.1881(3)
_cell_length_c 13.4580(8)
_cell_measurement_reflns_used 5005
_cell_measurement_temperature 293(2)
_cell_measurement_theta_max 26.9110
_cell_measurement_theta_min 1.9130
_cell_volume 1196.21(12)
_computing_cell_refinement 'CrysAlisPro 1.171.41.121a (Rigaku OD, 2021)'
_computing_data_collection 'CrysAlisPro 1.171.41.121a (Rigaku OD, 2021)'
_computing_data_reduction 'CrysAlisPro 1.171.41.121a (Rigaku OD, 2021)'
_computing_structure_refinement 'SHELXL-2018/3 (Sheldrick, 2018)'
_diffrn_ambient_temperature 293(2)
_diffrn_measured_fraction_theta_full 0.997
_diffrn_measured_fraction_theta_max 0.939
_diffrn_measurement_device_type 'XtaLAB Pro II AFC12 (RINC): Kappa dual offset/far'
_diffrn_radiation_type MoK\a
_diffrn_radiation_wavelength 0.71073
_diffrn_reflns_av_R_equivalents 0.0533
_diffrn_reflns_av_unetI/netI 0.0524
_diffrn_reflns_Laue_measured_fraction_full 0.997
_diffrn_reflns_Laue_measured_fraction_max 0.939
_diffrn_reflns_limit_h_max 15
_diffrn_reflns_limit_h_min -14
_diffrn_reflns_limit_k_max 6
_diffrn_reflns_limit_k_min -10
_diffrn_reflns_limit_l_max 16
_diffrn_reflns_limit_l_min -16
_diffrn_reflns_number 9890
_diffrn_reflns_point_group_measured_fraction_full 0.997
_diffrn_reflns_point_group_measured_fraction_max 0.939
_diffrn_reflns_theta_full 25.242
_diffrn_reflns_theta_max 27.140
_diffrn_reflns_theta_min 1.918
_diffrn_source 'micro-focus sealed X-ray tube'
_exptl_absorpt_coefficient_mu 1.862
_exptl_absorpt_correction_T_max 1.00000
_exptl_absorpt_correction_T_min 0.47243
_exptl_absorpt_correction_type multi-scan
_exptl_absorpt_process_details
;
CrysAlisPro 1.171.41.121a (Rigaku Oxford Diffraction, 2021)
Empirical absorption correction using spherical harmonics,
implemented in SCALE3 ABSPACK scaling algorithm.
;
_exptl_crystal_colour colourless
_exptl_crystal_density_diffrn 2.124
_exptl_crystal_description needle
_exptl_crystal_F_000 752
_exptl_crystal_size_max 0.060
_exptl_crystal_size_mid 0.030
_exptl_crystal_size_min 0.030
_refine_diff_density_max 0.609
_refine_diff_density_min -0.737
_refine_diff_density_rms 0.121
_refine_ls_extinction_method none
_refine_ls_goodness_of_fit_ref 1.081
_refine_ls_hydrogen_treatment mixed
_refine_ls_matrix_type full
_refine_ls_number_parameters 193
_refine_ls_number_reflns 2491
_refine_ls_number_restraints 14
_refine_ls_restrained_S_all 1.088
_refine_ls_R_factor_all 0.0465
_refine_ls_R_factor_gt 0.0344
_refine_ls_shift/su_max 0.002
_refine_ls_shift/su_mean 0.000
_refine_ls_structure_factor_coef Fsqd
_refine_ls_weighting_details 'w=1/[\s^2^(Fo^2^)+(0.0221P)^2^+0.2697P] where P=(Fo^2^+2Fc^2^)/3'
_refine_ls_weighting_scheme calc
_refine_ls_wR_factor_gt 0.0637
_refine_ls_wR_factor_ref 0.0675
_reflns_Friedel_coverage 0.000
_reflns_number_gt 2022
_reflns_number_total 2491
_reflns_threshold_expression 'I > 2\s(I)'
_cod_data_source_file d3dt00688c2.cif
_cod_data_source_block wy_yicdn_auto
_cod_original_sg_symbol_H-M 'P 21/n'
_cod_database_code 7712738
_shelx_shelxl_version_number 2018/3
_shelx_space_group_comment
;
The symmetry employed for this shelxl refinement is uniquely defined
by the following loop, which should always be used as a source of
symmetry information in preference to the above space-group names.
They are only intended as comments.
;
_shelx_estimated_absorpt_t_min 0.896
_shelx_estimated_absorpt_t_max 0.946

loop_
_space_group_symop_operation_xyz
'x, y, z'
'-x+1/2, y+1/2, -z+1/2'
'-x, -y, -z'
'x-1/2, -y-1/2, z-1/2'

loop_
_atom_site_label
_atom_site_type_symbol
_atom_site_fract_x
_atom_site_fract_y
_atom_site_fract_z
_atom_site_U_iso_or_equiv
_atom_site_adp_type
_atom_site_occupancy
_atom_site_site_symmetry_order
_atom_site_calc_flag
_atom_site_refinement_flags_posn
_atom_site_refinement_flags_adp
_atom_site_refinement_flags_occupancy
_atom_site_disorder_assembly
_atom_site_disorder_group
Cd1 Cd 0.68605(2) 0.10637(3) 0.26034(2) 0.02447(11) Uani 1 1 d D U . . .
O1 O 0.7514(2) -0.0557(3) 0.4396(2) 0.0379(7) Uani 1 1 d . . . . .
O2 O 0.9013(3) 0.0165(5) 0.5896(3) 0.0874(12) Uani 1 1 d . . . . .
O3 O 0.8549(2) 0.1613(3) 0.4448(2) 0.0430(7) Uani 1 1 d . U . . .
O4 O 0.6395(2) 0.6246(3) 0.2982(2) 0.0307(6) Uani 1 1 d . . . . .
O5 O 0.6963(2) 0.3889(3) 0.2589(2) 0.0309(6) Uani 1 1 d . . . . .
O6 O 0.5870(2) 0.1716(3) 0.0604(2) 0.0361(6) Uani 1 1 d D . . . .
H6A H 0.527(2) 0.226(4) 0.055(3) 0.054 Uiso 1 1 d D U . . .
H6B H 0.638(2) 0.241(4) 0.056(3) 0.054 Uiso 1 1 d D U . . .
O7 O 0.5328(2) -0.0925(3) 0.1838(2) 0.0324(6) Uani 1 1 d D . . . .
H7A H 0.557(3) -0.1931(15) 0.208(2) 0.049 Uiso 1 1 d D U . . .
H7B H 0.507(3) -0.106(3) 0.1113(7) 0.049 Uiso 1 1 d D U . . .
N1 N 0.8375(3) 0.0403(4) 0.4935(3) 0.0365(8) Uani 1 1 d . . . . .
N2 N 0.5513(2) 0.2219(3) 0.3246(2) 0.0229(7) Uani 1 1 d . . . . .
C1 C 0.5376(3) 0.3832(4) 0.3228(3) 0.0194(7) Uani 1 1 d . . . . .
C2 C 0.4473(3) 0.4596(4) 0.3505(3) 0.0208(7) Uani 1 1 d . . . . .
C3 C 0.4243(3) 0.6289(4) 0.3458(3) 0.0317(9) Uani 1 1 d . . . . .
H3 H 0.471113 0.699410 0.324456 0.038 Uiso 1 1 calc R U . . .
C4 C 0.3341(3) 0.6907(5) 0.3723(3) 0.0363(9) Uani 1 1 d . . . . .
H4 H 0.320160 0.802729 0.368809 0.044 Uiso 1 1 calc R U . . .
C5 C 0.2630(4) 0.5870(5) 0.4045(3) 0.0397(11) Uani 1 1 d . . . . .
H5 H 0.201687 0.630709 0.422019 0.048 Uiso 1 1 calc R U . . .
C6 C 0.2816(3) 0.4244(5) 0.4108(3) 0.0351(10) Uani 1 1 d . . . . .
H6 H 0.233476 0.357008 0.432696 0.042 Uiso 1 1 calc R U . . .
C7 C 0.3742(3) 0.3559(4) 0.3840(3) 0.0253(8) Uani 1 1 d . . . . .
C8 C 0.3952(3) 0.1869(5) 0.3885(3) 0.0321(9) Uani 1 1 d . . . . .
H8 H 0.350040 0.117337 0.412430 0.039 Uiso 1 1 calc R U . . .
C9 C 0.4806(3) 0.1257(4) 0.3582(3) 0.0311(9) Uani 1 1 d . . . . .
H9 H 0.491939 0.013176 0.360329 0.037 Uiso 1 1 calc R U . . .
C10 C 0.6287(3) 0.4731(4) 0.2908(3) 0.0217(8) Uani 1 1 d . . . . .

loop_
_atom_site_aniso_label
_atom_site_aniso_U_11
_atom_site_aniso_U_22
_atom_site_aniso_U_33
_atom_site_aniso_U_23
_atom_site_aniso_U_13
_atom_site_aniso_U_12
Cd1 0.02614(17) 0.02066(16) 0.03175(18) -0.00204(11) 0.01716(13) 0.00129(11)
O1 0.0406(16) 0.0329(15) 0.0404(16) -0.0037(13) 0.0173(14) -0.0058(13)
O2 0.098(3) 0.094(3) 0.0316(19) 0.005(2) -0.0108(19) 0.003(2)
O3 0.0408(16) 0.0416(17) 0.0428(13) -0.0019(14) 0.0137(10) -0.0084(15)
O4 0.0360(15) 0.0185(13) 0.0433(16) 0.0018(11) 0.0222(13) -0.0052(12)
O5 0.0318(15) 0.0264(15) 0.0463(17) 0.0001(12) 0.0281(14) -0.0017(11)
O6 0.0372(16) 0.0315(16) 0.0442(16) 0.0037(14) 0.0216(13) -0.0018(14)
O7 0.0339(15) 0.0233(14) 0.0399(16) -0.0002(12) 0.0154(13) -0.0008(12)
N1 0.040(2) 0.036(2) 0.031(2) -0.0050(17) 0.0134(17) 0.0067(18)
N2 0.0262(16) 0.0181(15) 0.0296(17) -0.0036(13) 0.0168(14) -0.0038(13)
C1 0.0245(18) 0.0158(17) 0.0203(18) -0.0007(14) 0.0116(15) -0.0037(15)
C2 0.0226(18) 0.0209(18) 0.0188(18) -0.0009(15) 0.0086(15) 0.0025(16)
C3 0.035(2) 0.026(2) 0.040(2) 0.0009(17) 0.0214(19) -0.0026(18)
C4 0.036(2) 0.030(2) 0.043(2) -0.002(2) 0.016(2) 0.012(2)
C5 0.031(2) 0.050(3) 0.045(3) -0.010(2) 0.022(2) 0.007(2)
C6 0.030(2) 0.047(3) 0.037(2) -0.0039(19) 0.0223(19) -0.0017(19)
C7 0.0246(19) 0.028(2) 0.026(2) -0.0018(16) 0.0130(16) 0.0010(16)
C8 0.037(2) 0.026(2) 0.043(2) -0.0012(19) 0.026(2) -0.0084(19)
C9 0.040(2) 0.0207(19) 0.041(2) -0.0038(16) 0.025(2) -0.0074(17)
C10 0.0205(18) 0.0218(19) 0.0215(19) 0.0046(15) 0.0074(15) -0.0017(16)

loop_
_atom_type_symbol
_atom_type_description
_atom_type_scat_dispersion_real
_atom_type_scat_dispersion_imag
_atom_type_scat_source
C C 0.0033 0.0016 'International Tables Vol C Tables 4.2.6.8 and 6.1.1.4'
H H 0.0000 0.0000 'International Tables Vol C Tables 4.2.6.8 and 6.1.1.4'
Cd Cd -0.8075 1.2024 'International Tables Vol C Tables 4.2.6.8 and 6.1.1.4'
N N 0.0061 0.0033 'International Tables Vol C Tables 4.2.6.8 and 6.1.1.4'
O O 0.0106 0.0060 'International Tables Vol C Tables 4.2.6.8 and 6.1.1.4'

loop_
_geom_angle_atom_site_label_1
_geom_angle_atom_site_label_2
_geom_angle_atom_site_label_3
_geom_angle
_geom_angle_site_symmetry_1
_geom_angle_site_symmetry_3
_geom_angle_publ_flag
O5 Cd1 N2 69.14(8) . . ?
O5 Cd1 O7 136.43(8) . . ?
N2 Cd1 O7 84.86(9) . . ?
O5 Cd1 O5 136.02(4) . 2_645 ?
N2 Cd1 O5 152.80(9) . 2_645 ?
O7 Cd1 O5 79.55(8) . 2_645 ?
O5 Cd1 O3 78.76(9) . . ?
N2 Cd1 O3 87.40(9) . . ?
O7 Cd1 O3 136.03(9) . . ?
O5 Cd1 O3 88.51(9) 2_645 . ?
O5 Cd1 O6 77.34(9) . . ?
N2 Cd1 O6 102.88(9) . . ?
O7 Cd1 O6 75.18(9) . . ?
O5 Cd1 O6 94.54(8) 2_645 . ?
O3 Cd1 O6 148.43(9) . . ?
O5 Cd1 O4 83.38(7) . 2_645 ?
N2 Cd1 O4 152.12(8) . 2_645 ?
O7 Cd1 O4 120.00(8) . 2_645 ?
O5 Cd1 O4 53.10(7) 2_645 2_645 ?
O3 Cd1 O4 82.55(8) . 2_645 ?
O6 Cd1 O4 74.49(8) . 2_645 ?
O5 Cd1 O1 121.78(8) . . ?
N2 Cd1 O1 81.19(9) . . ?
O7 Cd1 O1 85.90(9) . . ?
O5 Cd1 O1 75.61(8) 2_645 . ?
O3 Cd1 O1 50.13(8) . . ?
O6 Cd1 O1 160.07(8) . . ?
O4 Cd1 O1 110.95(8) 2_645 . ?
N1 O1 Cd1 94.1(2) . . ?
N1 O3 Cd1 97.8(2) . . ?
C10 O4 Cd1 89.3(2) . 2_655 ?
C10 O5 Cd1 119.8(2) . . ?
C10 O5 Cd1 96.98(19) . 2_655 ?
Cd1 O5 Cd1 142.54(10) . 2_655 ?
Cd1 O6 H6A 103(2) . . ?
Cd1 O6 H6B 101(2) . . ?
H6A O6 H6B 105(3) . . ?
Cd1 O7 H7A 114.1(18) . . ?
Cd1 O7 H7B 114.6(17) . . ?
H7A O7 H7B 101(3) . . ?
O2 N1 O3 121.2(4) . . ?
O2 N1 O1 120.9(4) . . ?
O3 N1 O1 118.0(3) . . ?
C1 N2 C9 119.4(3) . . ?
C1 N2 Cd1 119.8(2) . . ?
C9 N2 Cd1 120.7(2) . . ?
N2 C1 C2 122.2(3) . . ?
N2 C1 C10 112.9(3) . . ?
C2 C1 C10 124.9(3) . . ?
C3 C2 C7 117.9(3) . . ?
C3 C2 C1 125.1(3) . . ?
C7 C2 C1 117.0(3) . . ?
C4 C3 C2 120.9(3) . . ?
C4 C3 H3 119.5 . . ?
C2 C3 H3 119.5 . . ?
C3 C4 C5 120.4(4) . . ?
C3 C4 H4 119.8 . . ?
C5 C4 H4 119.8 . . ?
C6 C5 C4 121.1(4) . . ?
C6 C5 H5 119.5 . . ?
C4 C5 H5 119.5 . . ?
C5 C6 C7 120.1(4) . . ?
C5 C6 H6 119.9 . . ?
C7 C6 H6 119.9 . . ?
C8 C7 C6 121.6(3) . . ?
C8 C7 C2 118.8(3) . . ?
C6 C7 C2 119.6(3) . . ?
C9 C8 C7 119.9(3) . . ?
C9 C8 H8 120.0 . . ?
C7 C8 H8 120.0 . . ?
C8 C9 N2 122.7(3) . . ?
C8 C9 H9 118.7 . . ?
N2 C9 H9 118.7 . . ?
O4 C10 O5 120.6(3) . . ?
O4 C10 C1 121.5(3) . . ?
O5 C10 C1 117.9(3) . . ?

loop_
_geom_bond_atom_site_label_1
_geom_bond_atom_site_label_2
_geom_bond_distance
_geom_bond_site_symmetry_2
_geom_bond_publ_flag
Cd1 O5 2.317(2) . ?
Cd1 N2 2.324(3) . ?
Cd1 O7 2.343(2) . ?
Cd1 O5 2.349(2) 2_645 ?
Cd1 O3 2.499(3) . ?
Cd1 O6 2.502(3) . ?
Cd1 O4 2.523(2) 2_645 ?
Cd1 O1 2.572(3) . ?
O1 N1 1.256(4) . ?
O2 N1 1.212(4) . ?
O3 N1 1.252(4) . ?
O4 C10 1.247(4) . ?
O5 C10 1.267(4) . ?
O6 H6A 0.820(18) . ?
O6 H6B 0.853(18) . ?
O7 H7A 0.888(9) . ?
O7 H7B 0.898(7) . ?
N2 C1 1.329(4) . ?
N2 C9 1.364(4) . ?
C1 C2 1.425(4) . ?
C1 C10 1.518(4) . ?
C2 C3 1.409(4) . ?
C2 C7 1.419(4) . ?
C3 C4 1.365(5) . ?
C3 H3 0.9300 . ?
C4 C5 1.393(5) . ?
C4 H4 0.9300 . ?
C5 C6 1.346(5) . ?
C5 H5 0.9300 . ?
C6 C7 1.416(4) . ?
C6 H6 0.9300 . ?
C7 C8 1.403(5) . ?
C8 C9 1.344(5) . ?
C8 H8 0.9300 . ?
C9 H9 0.9300 . ?

loop_
_geom_hbond_atom_site_label_D
_geom_hbond_atom_site_label_H
_geom_hbond_atom_site_label_A
_geom_hbond_distance_DH
_geom_hbond_distance_HA
_geom_hbond_distance_DA
_geom_hbond_angle_DHA
_geom_hbond_site_symmetry_A
_geom_hbond_publ_flag
O7 H7A O4 0.888(9) 1.918(13) 2.778(3) 163(3) 1_545 yes
O6 H6A O3 0.820(18) 2.17(2) 2.894(4) 147(3) 4_565 yes
C3 H3 O4 0.93 2.27 2.900(4) 124.7 . yes

loop_
_geom_torsion_atom_site_label_1
_geom_torsion_atom_site_label_2
_geom_torsion_atom_site_label_3
_geom_torsion_atom_site_label_4
_geom_torsion
_geom_torsion_site_symmetry_1
_geom_torsion_site_symmetry_2
_geom_torsion_site_symmetry_3
_geom_torsion_site_symmetry_4
_geom_torsion_publ_flag
Cd1 O3 N1 O2 -179.9(3) . . . . ?
Cd1 O3 N1 O1 -0.1(3) . . . . ?
Cd1 O1 N1 O2 179.9(3) . . . . ?
Cd1 O1 N1 O3 0.1(3) . . . . ?
C9 N2 C1 C2 -2.8(5) . . . . ?
Cd1 N2 C1 C2 173.4(2) . . . . ?
C9 N2 C1 C10 176.1(3) . . . . ?
Cd1 N2 C1 C10 -7.6(4) . . . . ?
N2 C1 C2 C3 -177.1(3) . . . . ?
C10 C1 C2 C3 4.1(5) . . . . ?
N2 C1 C2 C7 2.1(5) . . . . ?
C10 C1 C2 C7 -176.8(3) . . . . ?
C7 C2 C3 C4 -0.3(5) . . . . ?
C1 C2 C3 C4 178.9(3) . . . . ?
C2 C3 C4 C5 0.0(6) . . . . ?
C3 C4 C5 C6 0.3(6) . . . . ?
C4 C5 C6 C7 -0.3(6) . . . . ?
C5 C6 C7 C8 -179.3(4) . . . . ?
C5 C6 C7 C2 0.0(5) . . . . ?
C3 C2 C7 C8 179.6(3) . . . . ?
C1 C2 C7 C8 0.4(5) . . . . ?
C3 C2 C7 C6 0.3(5) . . . . ?
C1 C2 C7 C6 -179.0(3) . . . . ?
C6 C7 C8 C9 177.3(3) . . . . ?
C2 C7 C8 C9 -2.0(5) . . . . ?
C7 C8 C9 N2 1.3(6) . . . . ?
C1 N2 C9 C8 1.1(5) . . . . ?
Cd1 N2 C9 C8 -175.1(3) . . . . ?
Cd1 O4 C10 O5 -2.0(3) 2_655 . . . ?
Cd1 O4 C10 C1 176.2(3) 2_655 . . . ?
Cd1 O5 C10 O4 174.7(2) . . . . ?
Cd1 O5 C10 O4 2.1(3) 2_655 . . . ?
Cd1 O5 C10 C1 -3.5(4) . . . . ?
Cd1 O5 C10 C1 -176.1(2) 2_655 . . . ?
N2 C1 C10 O4 -170.9(3) . . . . ?
C2 C1 C10 O4 8.0(5) . . . . ?
N2 C1 C10 O5 7.3(4) . . . . ?
C2 C1 C10 O5 -173.8(3) . . . . ?
